data_1545476
loop_
_publ_author_name
'Sheng, Daopeng'
'Zhu, Lin'
'Xu, Chao'
'Xiao, Chengliang'
'Wang, Yanlong'
'Wang, Yaxing'
'Chen, Lanhua'
'Diwu, Juan'
'Chen, Jing'
'Chai, Zhifang'
'Albrecht-Schmitt, Thomas E'
'Wang, Shuao'

_publ_section_title
;
 Efficient and Selective Uptake of TcO4(-) by a Cationic Metal-Organic
 Framework Material with Open Ag(+) Sites.
;
_journal_name_full 'Environmental science &amp; technology'
_journal_paper_doi 10.1021/acs.est.7b00339
_journal_year 2017
_chemical_formula_moiety 'C37 H28 Ag2 N8'
_chemical_formula_sum 'C37 H28 Ag2 N8'
_chemical_formula_weight 800.41
_chemical_name_common SCU-100
_space_group_crystal_system tetragonal
_space_group_IT_number 133
_space_group_name_Hall '-P 4ac 2b'
_space_group_name_H-M_alt 'P 42/n b c'
_symmetry_space_group_name_Hall '-P 4ac 2b'
_symmetry_space_group_name_H-M 'P 42/n b c :2'
_atom_sites_solution_hydrogens geom
_audit_creation_method SHELXL-2014/7
_cell_angle_alpha 90
_cell_angle_beta 90
_cell_angle_gamma 90
_cell_formula_units_Z 8
_cell_length_a 15.784(3)
_cell_length_b 15.784(3)
_cell_length_c 31.144(5)
_cell_measurement_reflns_used 1962
_cell_measurement_temperature 293(2)
_cell_measurement_theta_max 27.645
_cell_measurement_theta_min 2.245
_cell_volume 7759(2)
_computing_cell_refinement 'APEX3 v2016.1-0(Bruker-AXS, 2016)'
_computing_data_collection 'APEX3 v2016.1-0(Bruker-AXS, 2016)'
_computing_data_reduction 'APEX3 v2016.1-0(Bruker-AXS, 2016)'
_computing_molecular_graphics 'Bruker SHELXTL'
_computing_publication_material 'Bruker SHELXTL'
_computing_structure_refinement 'SHELXL-2014 (Sheldrick, 2014)'
_computing_structure_solution 'SHELXS-2013/1 (She ldrick, 2013)'
_diffrn_ambient_temperature 293(2)
_diffrn_measured_fraction_theta_full 0.994
_diffrn_measured_fraction_theta_max 0.989
_diffrn_measurement_device_type 'Bruker D8 Venture Kappa Duo PHOTON 100 CMOS'
_diffrn_measurement_method 'phi and omega scans'
_diffrn_radiation_monochromator 'Helios MX multilayer'
_diffrn_radiation_type MoK\a
_diffrn_radiation_wavelength 0.71073
_diffrn_reflns_av_R_equivalents 0.0771
_diffrn_reflns_av_unetI/netI 0.0554
_diffrn_reflns_Laue_measured_fraction_full 0.994
_diffrn_reflns_Laue_measured_fraction_max 0.989
_diffrn_reflns_limit_h_max 14
_diffrn_reflns_limit_h_min -13
_diffrn_reflns_limit_k_max 20
_diffrn_reflns_limit_k_min 0
_diffrn_reflns_limit_l_max 40
_diffrn_reflns_limit_l_min 0
_diffrn_reflns_number 8408
_diffrn_reflns_point_group_measured_fraction_full 0.994
_diffrn_reflns_point_group_measured_fraction_max 0.989
_diffrn_reflns_theta_full 25.242
_diffrn_reflns_theta_max 27.645
_diffrn_reflns_theta_min 2.245
_diffrn_source 'microfocus sealed tube'
_exptl_absorpt_coefficient_mu 1.043
_exptl_absorpt_correction_type multi-scan
_exptl_absorpt_process_details 'SADABS, 2014/5'
_exptl_crystal_colour colorless
_exptl_crystal_density_diffrn 1.370
_exptl_crystal_description quadrangular
_exptl_crystal_F_000 3200
_exptl_crystal_size_max 0.314
_exptl_crystal_size_mid 0.156
_exptl_crystal_size_min 0.122
_exptl_transmission_factor_max 0.881
_exptl_transmission_factor_min 0.823
_refine_diff_density_max 1.037
_refine_diff_density_min -1.740
_refine_diff_density_rms 0.227
_refine_ls_extinction_method none
_refine_ls_goodness_of_fit_ref 1.069
_refine_ls_hydrogen_treatment constr
_refine_ls_matrix_type full
_refine_ls_number_parameters 214
_refine_ls_number_reflns 4482
_refine_ls_number_restraints 0
_refine_ls_restrained_S_all 1.069
_refine_ls_R_factor_all 0.1513
_refine_ls_R_factor_gt 0.0931
_refine_ls_shift/su_max 0.001
_refine_ls_shift/su_mean 0.000
_refine_ls_structure_factor_coef Fsqd
_refine_ls_weighting_details 'w=1/[\s^2^(Fo^2^)+(0.2000P)^2^] where P=(Fo^2^+2Fc^2^)/3'
_refine_ls_weighting_scheme calc
_refine_ls_wR_factor_gt 0.3120
_refine_ls_wR_factor_ref 0.3541
_reflns_Friedel_coverage 0.000
_reflns_number_gt 1959
_reflns_number_total 4482
_reflns_threshold_expression 'I > 2\s(I)'
_cod_data_source_file es7b00339_si_002.cif
_cod_data_source_block save
_cod_depositor_comments
;
The following automatic conversions were performed:

'_exptl_absorpt_correction_type' value 'MULTI-SCAN' changed to
'multi-scan' according to
/home/data/users/saulius/crontab/automatic-downloads/rss-feeds/ACS/lib/dictionaries/cif_core.dic
dictionary named 'cif_core.dic' version 2.4.2 from 2011-04-26.

Automatic conversion script
Id: cif_fix_values 4973 2017-02-22 13:04:09Z antanas 
;
_cod_original_cell_volume 7759(3)
_cod_database_code 1545476
_shelx_shelxl_version_number 2014/7
_shelx_space_group_comment
;
The symmetry employed for this shelxl refinement is uniquely defined
by the following loop, which should always be used as a source of
symmetry information in preference to the above space-group names.
They are only intended as comments.
;
_shelx_estimated_absorpt_t_min 0.735
_shelx_estimated_absorpt_t_max 0.883

loop_
_space_group_symop_operation_xyz
'x, y, z'
'-x+1/2, -y+1/2, z'
'-y+1/2, x, z+1/2'
'y, -x+1/2, z+1/2'
'-x+1/2, y, -z'
'x, -y+1/2, -z'
'y, x, -z+1/2'
'-y+1/2, -x+1/2, -z+1/2'
'-x, -y, -z'
'x-1/2, y-1/2, -z'
'y-1/2, -x, -z-1/2'
'-y, x-1/2, -z-1/2'
'x-1/2, -y, z'
'-x, y-1/2, z'
'-y, -x, z-1/2'
'y-1/2, x-1/2, z-1/2'

loop_
_atom_site_label
_atom_site_type_symbol
_atom_site_fract_x
_atom_site_fract_y
_atom_site_fract_z
_atom_site_U_iso_or_equiv
_atom_site_adp_type
_atom_site_occupancy
_atom_site_site_symmetry_order
_atom_site_calc_flag
_atom_site_refinement_flags_posn
_atom_site_refinement_flags_adp
_atom_site_refinement_flags_occupancy
Ag1 Ag 0.49788(5) 0.49715(5) 0.37881(3) 0.1100(5) Uani 1 1 d . . .
N2 N 0.4767(4) 0.6154(3) 0.49968(16) 0.0607(13) Uani 1 1 d . . .
N4 N 0.3696(4) 0.9772(4) 0.76100(16) 0.0716(17) Uani 1 1 d . . .
C11 C 0.2876(3) 0.8166(3) 0.65875(14) 0.0443(12) Uani 1 1 d . . .
C3 C 0.3983(4) 0.7378(3) 0.59488(15) 0.0470(13) Uani 1 1 d . . .
H3A H 0.4190 0.7780 0.6140 0.056 Uiso 1 1 calc R U .
C2 C 0.3162(3) 0.7119(3) 0.59814(12) 0.0360(11) Uani 1 1 d . . .
C12 C 0.2615(4) 0.9003(3) 0.66171(16) 0.0506(14) Uani 1 1 d . . .
H12A H 0.2229 0.9206 0.6417 0.061 Uiso 1 1 calc R U .
C7 C 0.2906(4) 0.6473(4) 0.57032(15) 0.0536(14) Uani 1 1 d . . .
H7A H 0.2364 0.6247 0.5730 0.064 Uiso 1 1 calc R U .
C4 C 0.4515(4) 0.7054(4) 0.56351(18) 0.0566(15) Uani 1 1 d . . .
H4A H 0.5074 0.7237 0.5621 0.068 Uiso 1 1 calc R U .
C16 C 0.3488(4) 0.7892(4) 0.68872(12) 0.0515(15) Uani 1 1 d . . .
H16A H 0.3698 0.7342 0.6872 0.062 Uiso 1 1 calc R U .
C5 C 0.4224(4) 0.6462(3) 0.53438(13) 0.0450(13) Uani 1 1 d . . .
C13 C 0.2908(4) 0.9554(4) 0.69341(17) 0.0636(17) Uani 1 1 d . . .
H13A H 0.2722 1.0113 0.6947 0.076 Uiso 1 1 calc R U .
C8 C 0.4479(5) 0.5737(4) 0.4658(2) 0.068(2) Uani 1 1 d . . .
H8A H 0.3921 0.5561 0.4621 0.081 Uiso 1 1 calc R U .
C14 C 0.3499(4) 0.9234(4) 0.72372(16) 0.0592(16) Uani 1 1 d . . .
C1 C 0.2500 0.7500 0.62869(18) 0.0400(18) Uani 1 2 d S T P
N3 N 0.4264(5) 1.0105(5) 0.82257(16) 0.088(2) Uani 1 1 d . . .
C19 C 0.4291(5) 0.9586(5) 0.7887(2) 0.078(2) Uani 1 1 d . . .
H19A H 0.4682 0.9151 0.7852 0.093 Uiso 1 1 calc R U .
N1 N 0.5100(5) 0.5608(5) 0.4379(2) 0.089(2) Uani 1 1 d . . .
C6 C 0.3437(4) 0.6163(4) 0.53901(17) 0.0606(16) Uani 1 1 d . . .
H6A H 0.3245 0.5738 0.5207 0.073 Uiso 1 1 calc R U .
C9 C 0.5572(5) 0.6314(4) 0.4955(2) 0.079(2) Uani 1 1 d . . .
H9A H 0.5928 0.6599 0.5144 0.095 Uiso 1 1 calc R U .
C15 C 0.3778(5) 0.8439(4) 0.72048(16) 0.0635(18) Uani 1 1 d . . .
H15A H 0.4180 0.8245 0.7400 0.076 Uiso 1 1 calc R U .
C10 C 0.5778(6) 0.5950(6) 0.4550(3) 0.098(3) Uani 1 1 d . . .
H10A H 0.6313 0.5954 0.4425 0.118 Uiso 1 1 calc R U .
C18 C 0.3622(8) 1.0640(6) 0.8144(2) 0.116(4) Uani 1 1 d . . .
H18A H 0.3470 1.1092 0.8320 0.139 Uiso 1 1 calc R U .
C17 C 0.3209(7) 1.0424(5) 0.7756(2) 0.096(3) Uani 1 1 d . . .
H17A H 0.2730 1.0665 0.7632 0.115 Uiso 1 1 calc R U .

loop_
_atom_site_aniso_label
_atom_site_aniso_U_11
_atom_site_aniso_U_22
_atom_site_aniso_U_33
_atom_site_aniso_U_23
_atom_site_aniso_U_13
_atom_site_aniso_U_12
Ag1 0.1664(10) 0.1111(7) 0.0524(5) 0.0073(3) 0.0347(4) 0.0775(7)
N2 0.082(4) 0.051(3) 0.050(2) 0.015(2) 0.013(3) 0.017(3)
N4 0.106(5) 0.066(4) 0.043(2) -0.004(3) 0.001(3) -0.035(3)
C11 0.050(3) 0.050(3) 0.033(2) 0.004(2) 0.005(2) -0.010(3)
C3 0.066(4) 0.041(3) 0.034(2) 0.001(2) -0.001(2) 0.001(3)
C2 0.039(3) 0.050(3) 0.0189(17) 0.0009(18) -0.0012(17) -0.001(2)
C12 0.069(4) 0.035(3) 0.048(3) -0.001(2) 0.003(3) 0.007(3)
C7 0.044(3) 0.065(4) 0.052(3) -0.017(3) -0.001(3) 0.006(3)
C4 0.060(4) 0.048(3) 0.062(3) 0.016(3) 0.016(3) -0.003(3)
C16 0.084(4) 0.044(3) 0.027(2) 0.000(2) -0.012(2) -0.002(3)
C5 0.060(4) 0.047(3) 0.028(2) 0.004(2) 0.007(2) 0.010(3)
C13 0.083(5) 0.056(4) 0.052(3) -0.009(3) -0.002(3) -0.019(3)
C8 0.092(5) 0.063(4) 0.048(3) 0.016(3) 0.025(3) 0.027(4)
C14 0.083(4) 0.054(4) 0.041(3) -0.010(3) 0.006(3) -0.020(3)
C1 0.037(4) 0.057(5) 0.026(3) 0.000 0.000 0.010(4)
N3 0.124(6) 0.096(5) 0.043(3) -0.015(3) 0.000(4) -0.060(4)
C19 0.098(6) 0.083(5) 0.052(4) -0.012(3) 0.005(4) -0.043(4)
N1 0.111(6) 0.085(5) 0.071(4) 0.014(4) 0.047(4) 0.041(4)
C6 0.070(4) 0.070(4) 0.042(3) -0.021(3) -0.002(3) 0.012(3)
C9 0.083(5) 0.060(4) 0.093(5) 0.010(4) 0.009(4) 0.040(4)
C15 0.094(5) 0.063(4) 0.034(3) -0.001(3) -0.015(3) -0.009(4)
C10 0.083(6) 0.101(6) 0.110(7) 0.013(5) 0.052(5) 0.051(5)
C18 0.204(12) 0.093(7) 0.052(4) -0.021(4) -0.016(6) -0.030(7)
C17 0.164(8) 0.064(5) 0.058(4) -0.017(4) -0.008(4) -0.009(5)

loop_
_atom_type_symbol
_atom_type_description
_atom_type_scat_dispersion_real
_atom_type_scat_dispersion_imag
_atom_type_scat_source
C C 0.0033 0.0016 'International Tables Vol C Tables 4.2.6.8 and 6.1.1.4'
H H 0.0000 0.0000 'International Tables Vol C Tables 4.2.6.8 and 6.1.1.4'
N N 0.0061 0.0033 'International Tables Vol C Tables 4.2.6.8 and 6.1.1.4'
Ag Ag -0.8971 1.1015 'International Tables Vol C Tables 4.2.6.8 and 6.1.1.4'

loop_
_geom_angle_atom_site_label_1
_geom_angle_atom_site_label_2
_geom_angle_atom_site_label_3
_geom_angle
_geom_angle_site_symmetry_1
_geom_angle_site_symmetry_3
N3 Ag1 N1 175.8(2) 3_654 .
C9 N2 C8 110.6(6) . .
C9 N2 C5 125.6(6) . .
C8 N2 C5 123.5(6) . .
C19 N4 C17 110.8(6) . .
C19 N4 C14 122.9(6) . .
C17 N4 C14 125.4(6) . .
C12 C11 C16 116.8(5) . .
C12 C11 C1 125.6(4) . .
C16 C11 C1 117.4(4) . .
C2 C3 C4 121.2(5) . .
C3 C2 C7 116.6(5) . .
C3 C2 C1 125.1(4) . .
C7 C2 C1 118.3(4) . .
C13 C12 C11 122.9(5) . .
C6 C7 C2 121.5(5) . .
C3 C4 C5 120.7(5) . .
C15 C16 C11 120.4(5) . .
C6 C5 C4 118.5(5) . .
C6 C5 N2 120.5(5) . .
C4 C5 N2 121.0(5) . .
C12 C13 C14 117.8(6) . .
N2 C8 N1 110.2(7) . .
C15 C14 C13 120.2(5) . .
C15 C14 N4 122.2(6) . .
C13 C14 N4 117.3(6) . .
C11 C1 C11 104.4(5) 2_565 .
C11 C1 C2 112.0(3) 2_565 .
C11 C1 C2 112.7(2) . .
C11 C1 C2 112.7(2) 2_565 2_565
C11 C1 C2 112.0(3) . 2_565
C2 C1 C2 103.4(4) . 2_565
C19 N3 C18 105.1(7) . .
C19 N3 Ag1 127.5(7) . 4_565
C18 N3 Ag1 127.1(5) . 4_565
N4 C19 N3 111.1(8) . .
C10 N1 C8 105.9(7) . .
C10 N1 Ag1 128.7(5) . .
C8 N1 Ag1 125.4(7) . .
C5 C6 C7 121.2(5) . .
N2 C9 C10 103.5(7) . .
C14 C15 C16 121.9(6) . .
N1 C10 C9 109.9(7) . .
N3 C18 C17 110.9(8) . .
N4 C17 C18 101.9(9) . .

loop_
_geom_bond_atom_site_label_1
_geom_bond_atom_site_label_2
_geom_bond_distance
_geom_bond_site_symmetry_2
Ag1 N3 2.081(7) 3_654
Ag1 N1 2.104(7) .
N2 C9 1.301(9) .
N2 C8 1.325(8) .
N2 C5 1.463(7) .
N4 C19 1.308(9) .
N4 C17 1.364(10) .
N4 C14 1.472(7) .
C11 C12 1.387(7) .
C11 C16 1.411(7) .
C11 C1 1.527(6) .
C3 C2 1.363(7) .
C3 C4 1.386(8) .
C2 C7 1.397(7) .
C2 C1 1.536(6) .
C12 C13 1.394(7) .
C7 C6 1.376(7) .
C4 C5 1.382(8) .
C16 C15 1.391(7) .
C5 C6 1.335(8) .
C13 C14 1.420(9) .
C8 N1 1.326(8) .
C14 C15 1.334(9) .
C1 C11 1.527(6) 2_565
C1 C2 1.536(6) 2_565
N3 C19 1.336(8) .
N3 C18 1.344(12) .
N3 Ag1 2.081(7) 4_565
N1 C10 1.312(12) .
C9 C10 1.424(10) .
C18 C17 1.417(10) .
